data_4308082
loop_
_publ_author_name
'Maxim N. Sokolov'
'Artem L. Gushchin'
'Pavel A. Abramov'
'Alexander V. Virovets'
'Eugenia V. Peresypkina'
'Vladimir P. Fedin'

_publ_section_title
;
Synthesis and Structures of Mo3Se7Te2Br10, Mo3Se7TeI6, and
Mo6Te21I22 Containing TeX3- (X = Br, I) Ligands Coordinated to a Triangular
Cluster Core
;
_journal_name_full 'Inorganic Chemistry'
_journal_page_first 4677
_journal_page_last 4682
_journal_paper_doi 10.1021/ic0700553
_journal_volume 46
_journal_year 2007
_chemical_formula_moiety 'I5 Mo3 Se7 Te, I'
_chemical_formula_sum 'I6 Mo3 Se7 Te'
_chemical_formula_weight 1729.54
_chemical_name_systematic
; 
 ? 
;
_space_group_IT_number 14
_symmetry_cell_setting monoclinic
_symmetry_space_group_name_Hall '-P 2yn'
_symmetry_space_group_name_H-M 'P 1 21/n 1'
_atom_sites_solution_hydrogens none
_atom_sites_solution_primary direct
_atom_sites_solution_secondary difmap
_audit_creation_method SHELXL-97
_cell_angle_alpha 90.00
_cell_angle_beta 102.921(5)
_cell_angle_gamma 90.00
_cell_formula_units_Z 4
_cell_length_a 10.4969(17)
_cell_length_b 13.029(2)
_cell_length_c 16.567(2)
_cell_measurement_reflns_used 1103
_cell_measurement_temperature 295(2)
_cell_measurement_theta_max 19.1884
_cell_measurement_theta_min 2.6221
_cell_volume 2208.4(6)
_computing_cell_refinement 'APEX2 v.1.0-8 (Bruker, 2003)'
_computing_data_collection 'APEX2 v.1.0-8 (Bruker, 2003)'
_computing_data_reduction 'APEX2 v.1.0-8 (Bruker, 2003)'
_computing_molecular_graphics 'SHELXTL v.6.22 (Bruker, 1990-2003)'
_computing_publication_material 'local programs'
_computing_structure_refinement 'SHELXTL v.6.22 (Bruker, 1990-2003)'
_computing_structure_solution 'SHELXTL v.6.22 (Bruker, 1990-2003)'
_diffrn_ambient_temperature 295(2)
_diffrn_detector_area_resol_mean 25.6
_diffrn_measured_fraction_theta_full 1.000
_diffrn_measured_fraction_theta_max 1.000
_diffrn_measurement_device_type 'Bruker X8APEX CCD diffractometer'
_diffrn_measurement_method 'phi scans'
_diffrn_radiation_monochromator graphite
_diffrn_radiation_source 'fine-focus sealed tube'
_diffrn_radiation_type MoK\a
_diffrn_radiation_wavelength 0.71073
_diffrn_reflns_av_R_equivalents 0.1191
_diffrn_reflns_av_sigmaI/netI 0.1363
_diffrn_reflns_limit_h_max 12
_diffrn_reflns_limit_h_min -12
_diffrn_reflns_limit_k_max 15
_diffrn_reflns_limit_k_min -15
_diffrn_reflns_limit_l_max 16
_diffrn_reflns_limit_l_min -19
_diffrn_reflns_number 14348
_diffrn_reflns_theta_full 25.00
_diffrn_reflns_theta_max 25.00
_diffrn_reflns_theta_min 2.01
_diffrn_standards_decay_% 0
_diffrn_standards_number 0
_exptl_absorpt_coefficient_mu 22.879
_exptl_absorpt_correction_T_max 0.852
_exptl_absorpt_correction_T_min 0.343
_exptl_absorpt_correction_type empirical
_exptl_absorpt_process_details 'based on intensities, SADABS (Bruker)'
_exptl_crystal_colour black
_exptl_crystal_density_diffrn 5.202
_exptl_crystal_density_meas ?
_exptl_crystal_density_method 'not measured'
_exptl_crystal_description lath
_exptl_crystal_F_000 2936
_exptl_crystal_size_max 0.09
_exptl_crystal_size_mid 0.014
_exptl_crystal_size_min 0.007
_refine_diff_density_max 3.490
_refine_diff_density_min -2.633
_refine_diff_density_rms 0.474
_refine_ls_extinction_coef 0
_refine_ls_extinction_method none
_refine_ls_goodness_of_fit_ref 1.015
_refine_ls_hydrogen_treatment none
_refine_ls_matrix_type full
_refine_ls_number_parameters 155
_refine_ls_number_reflns 3891
_refine_ls_number_restraints 0
_refine_ls_restrained_S_all 1.015
_refine_ls_R_factor_all 0.1419
_refine_ls_R_factor_gt 0.0643
_refine_ls_shift/su_max 0.000
_refine_ls_shift/su_mean 0.000
_refine_ls_structure_factor_coef Fsqd
_refine_ls_weighting_details 'calc w=1/[\s^2^(Fo^2^)+(0.0781P)^2^+26.4826P] where P=(Fo^2^+2Fc^2^)/3'
_refine_ls_weighting_scheme calc
_refine_ls_wR_factor_gt 0.1445
_refine_ls_wR_factor_ref 0.1804
_reflns_number_gt 2148
_reflns_number_total 3891
_reflns_threshold_expression >2sigma(I)
_cod_data_source_file ic0700553-file002.cif
_cod_data_source_block pa75-2
_cod_depositor_comments
;
The following automatic conversions were performed:

'_exptl_crystal_density_meas' value 'none' was changed to '?' - the
value is perceived as not measured.

Automatic conversion script
Id: cif_fix_values 3008 2015-01-20 13:52:24Z robertas 
;
_cod_original_cell_volume 2208.3(6)
_cod_database_code 4308082

loop_
_symmetry_equiv_pos_as_xyz
'x, y, z'
'-x+1/2, y+1/2, -z+1/2'
'-x, -y, -z'
'x-1/2, -y-1/2, z-1/2'

loop_
_atom_site_label
_atom_site_type_symbol
_atom_site_fract_x
_atom_site_fract_y
_atom_site_fract_z
_atom_site_U_iso_or_equiv
_atom_site_adp_type
_atom_site_occupancy
_atom_site_symmetry_multiplicity
_atom_site_calc_flag
_atom_site_refinement_flags
_atom_site_disorder_assembly
_atom_site_disorder_group
I1 I 0.6816(2) 0.47320(14) 0.63505(12) 0.0321(5) Uani 1 1 d . . .
I2 I 0.70816(19) 0.51012(14) 0.85047(11) 0.0295(5) Uani 1 1 d . . .
Mo1 Mo 0.8395(2) 0.36246(17) 0.77006(15) 0.0229(6) Uani 1 1 d . . .
Mo2 Mo 1.0880(2) 0.28293(18) 0.77794(16) 0.0255(6) Uani 1 1 d . . .
Mo3 Mo 0.8820(2) 0.15164(17) 0.77849(15) 0.0233(6) Uani 1 1 d . . .
Se1 Se 0.8999(3) 0.2603(2) 0.65820(17) 0.0266(7) Uani 1 1 d . . .
Se2 Se 0.7838(3) 0.2493(2) 0.88353(17) 0.0238(7) Uani 1 1 d . . .
Se3 Se 0.6465(3) 0.2293(2) 0.75034(18) 0.0269(7) Uani 1 1 d . . .
Se4 Se 1.0445(3) 0.41807(19) 0.88574(17) 0.0201(6) Uani 1 1 d . . .
Se5 Se 1.0354(3) 0.4776(2) 0.7456(2) 0.0332(8) Uani 1 1 d . . .
Se6 Se 1.0918(3) 0.1568(2) 0.89986(18) 0.0241(7) Uani 1 1 d . . .
Se7 Se 1.1138(3) 0.0830(2) 0.77080(19) 0.0317(7) Uani 1 1 d . . .
I3 I 1.0146(2) 0.29087(16) 1.04348(13) 0.0405(6) Uani 1 1 d . . .
I4 I 1.3587(2) 0.31599(18) 0.84603(15) 0.0486(6) Uani 1 1 d . . .
Te1 Te 1.2378(2) 0.2647(2) 0.66070(15) 0.0624(8) Uani 1 1 d . . .
I6 I 1.1260(3) 0.10932(18) 0.55405(16) 0.0586(7) Uani 1 1 d . . .
I5 I 1.1507(6) 0.4180(3) 0.5473(2) 0.168(3) Uani 1 1 d . . .

loop_
_atom_site_aniso_label
_atom_site_aniso_U_11
_atom_site_aniso_U_22
_atom_site_aniso_U_33
_atom_site_aniso_U_23
_atom_site_aniso_U_13
_atom_site_aniso_U_12
I1 0.0470(13) 0.0182(10) 0.0313(12) -0.0004(9) 0.0093(10) 0.0056(9)
I2 0.0406(12) 0.0198(10) 0.0293(11) 0.0015(8) 0.0102(9) 0.0065(8)
Mo1 0.0289(14) 0.0121(12) 0.0295(15) -0.0004(11) 0.0102(12) 0.0006(10)
Mo2 0.0250(14) 0.0206(13) 0.0330(15) -0.0031(11) 0.0110(12) -0.0008(11)
Mo3 0.0292(14) 0.0147(12) 0.0279(15) -0.0011(11) 0.0107(12) -0.0004(11)
Se1 0.0334(17) 0.0174(15) 0.0298(17) -0.0005(13) 0.0087(13) -0.0042(13)
Se2 0.0303(16) 0.0140(14) 0.0277(16) 0.0001(12) 0.0079(13) 0.0001(12)
Se3 0.0266(16) 0.0195(15) 0.0361(17) -0.0008(13) 0.0103(13) 0.0003(13)
Se4 0.0198(14) 0.0122(13) 0.0301(16) -0.0012(12) 0.0093(12) -0.0009(11)
Se5 0.0372(18) 0.0189(15) 0.047(2) -0.0035(14) 0.0163(15) -0.0035(14)
Se6 0.0243(15) 0.0161(14) 0.0342(18) -0.0009(12) 0.0117(13) 0.0021(12)
Se7 0.0330(17) 0.0249(16) 0.0377(19) -0.0036(14) 0.0094(14) 0.0040(13)
I3 0.0436(13) 0.0415(13) 0.0343(12) -0.0020(10) 0.0045(10) 0.0008(10)
I4 0.0301(12) 0.0558(15) 0.0579(15) -0.0128(12) 0.0060(11) -0.0055(11)
Te1 0.0411(14) 0.104(2) 0.0493(15) -0.0279(15) 0.0245(12) -0.0231(15)
I6 0.083(2) 0.0419(14) 0.0589(17) -0.0071(12) 0.0336(15) 0.0015(13)
I5 0.390(8) 0.061(2) 0.082(3) -0.0152(19) 0.118(4) -0.082(3)

loop_
_atom_type_symbol
_atom_type_description
_atom_type_scat_dispersion_real
_atom_type_scat_dispersion_imag
_atom_type_scat_source
Se Se -0.0929 2.2259 'International Tables Vol C Tables 4.2.6.8 and 6.1.1.4'
Mo Mo -1.6832 0.6857 'International Tables Vol C Tables 4.2.6.8 and 6.1.1.4'
Te Te -0.5308 1.6751 'International Tables Vol C Tables 4.2.6.8 and 6.1.1.4'
I I -0.4742 1.8119 'International Tables Vol C Tables 4.2.6.8 and 6.1.1.4'

loop_
_geom_angle_atom_site_label_1
_geom_angle_atom_site_label_2
_geom_angle_atom_site_label_3
_geom_angle
_geom_angle_site_symmetry_1
_geom_angle_site_symmetry_3
_geom_angle_publ_flag
Mo1 I1 Mo3 100.15(9) . 2_656 ?
Mo3 I2 Mo1 101.64(9) 2_656 . ?
Se1 Mo1 Se2 112.28(12) . . ?
Se1 Mo1 Se3 82.64(11) . . ?
Se2 Mo1 Se3 54.20(10) . . ?
Se1 Mo1 Se4 112.76(12) . . ?
Se2 Mo1 Se4 84.72(11) . . ?
Se3 Mo1 Se4 138.61(13) . . ?
Se1 Mo1 Se5 81.50(11) . . ?
Se2 Mo1 Se5 138.76(14) . . ?
Se3 Mo1 Se5 163.10(14) . . ?
Se4 Mo1 Se5 54.67(10) . . ?
Se1 Mo1 Mo3 56.07(9) . . ?
Se2 Mo1 Mo3 56.93(9) . . ?
Se3 Mo1 Mo3 57.71(9) . . ?
Se4 Mo1 Mo3 97.98(11) . . ?
Se5 Mo1 Mo3 116.45(11) . . ?
Se1 Mo1 Mo2 56.00(10) . . ?
Se2 Mo1 Mo2 96.71(11) . . ?
Se3 Mo1 Mo2 116.63(11) . . ?
Se4 Mo1 Mo2 57.68(9) . . ?
Se5 Mo1 Mo2 57.74(9) . . ?
Mo3 Mo1 Mo2 59.44(8) . . ?
Se1 Mo1 I1 83.48(10) . . ?
Se2 Mo1 I1 132.70(12) . . ?
Se3 Mo1 I1 86.55(11) . . ?
Se4 Mo1 I1 131.65(11) . . ?
Se5 Mo1 I1 85.90(10) . . ?
Mo3 Mo1 I1 126.60(11) . . ?
Mo2 Mo1 I1 126.73(11) . . ?
Se1 Mo1 I2 160.01(13) . . ?
Se2 Mo1 I2 80.35(9) . . ?
Se3 Mo1 I2 93.62(10) . . ?
Se4 Mo1 I2 82.94(9) . . ?
Se5 Mo1 I2 99.31(10) . . ?
Mo3 Mo1 I2 136.79(10) . . ?
Mo2 Mo1 I2 140.55(12) . . ?
I1 Mo1 I2 76.68(8) . . ?
Se1 Mo2 Se6 114.66(13) . . ?
Se1 Mo2 Se4 113.30(12) . . ?
Se6 Mo2 Se4 82.52(11) . . ?
Se1 Mo2 Se7 85.29(12) . . ?
Se6 Mo2 Se7 54.78(10) . . ?
Se4 Mo2 Se7 137.17(13) . . ?
Se1 Mo2 Se5 81.84(12) . . ?
Se6 Mo2 Se5 137.39(13) . . ?
Se4 Mo2 Se5 55.19(10) . . ?
Se7 Mo2 Se5 165.64(15) . . ?
Se1 Mo2 Mo3 56.32(10) . . ?
Se6 Mo2 Mo3 58.72(9) . . ?
Se4 Mo2 Mo3 99.11(10) . . ?
Se7 Mo2 Mo3 58.23(10) . . ?
Se5 Mo2 Mo3 118.06(12) . . ?
Se1 Mo2 Te1 84.51(11) . . ?
Se6 Mo2 Te1 125.36(12) . . ?
Se4 Mo2 Te1 138.49(12) . . ?
Se7 Mo2 Te1 78.61(11) . . ?
Se5 Mo2 Te1 93.80(12) . . ?
Mo3 Mo2 Te1 121.16(11) . . ?
Se1 Mo2 Mo1 55.75(10) . . ?
Se6 Mo2 Mo1 97.08(11) . . ?
Se4 Mo2 Mo1 58.48(9) . . ?
Se7 Mo2 Mo1 118.20(12) . . ?
Se5 Mo2 Mo1 58.57(9) . . ?
Mo3 Mo2 Mo1 60.25(8) . . ?
Te1 Mo2 Mo1 132.26(12) . . ?
Se1 Mo2 I4 151.59(13) . . ?
Se6 Mo2 I4 86.97(11) . . ?
Se4 Mo2 I4 86.50(10) . . ?
Se7 Mo2 I4 93.68(11) . . ?
Se5 Mo2 I4 94.63(11) . . ?
Mo3 Mo2 I4 143.74(12) . . ?
Te1 Mo2 I4 67.53(9) . . ?
Mo1 Mo2 I4 143.58(12) . . ?
Se1 Mo3 Se2 112.15(13) . . ?
Se1 Mo3 Se3 82.79(12) . . ?
Se2 Mo3 Se3 54.45(10) . . ?
Se1 Mo3 Se7 85.32(12) . . ?
Se2 Mo3 Se7 136.39(14) . . ?
Se3 Mo3 Se7 166.90(14) . . ?
Se1 Mo3 Se6 113.46(13) . . ?
Se2 Mo3 Se6 82.11(11) . . ?
Se3 Mo3 Se6 136.30(13) . . ?
Se7 Mo3 Se6 54.45(10) . . ?
Se1 Mo3 Mo2 56.25(10) . . ?
Se2 Mo3 Mo2 97.44(11) . . ?
Se3 Mo3 Mo2 118.03(12) . . ?
Se7 Mo3 Mo2 58.33(10) . . ?
Se6 Mo3 Mo2 57.57(9) . . ?
Se1 Mo3 Mo1 55.75(9) . . ?
Se2 Mo3 Mo1 57.11(9) . . ?
Se3 Mo3 Mo1 58.27(9) . . ?
Se7 Mo3 Mo1 118.36(12) . . ?
Se6 Mo3 Mo1 96.36(11) . . ?
Mo2 Mo3 Mo1 60.30(8) . . ?
Se1 Mo3 I2 80.67(10) . 2_646 ?
Se2 Mo3 I2 136.39(12) . 2_646 ?
Se3 Mo3 I2 88.51(10) . 2_646 ?
Se7 Mo3 I2 84.15(10) . 2_646 ?
Se6 Mo3 I2 132.67(11) . 2_646 ?
Mo2 Mo3 I2 122.24(10) . 2_646 ?
Mo1 Mo3 I2 125.77(11) . 2_646 ?
Se1 Mo3 I1 157.52(13) . 2_646 ?
Se2 Mo3 I1 83.66(10) . 2_646 ?
Se3 Mo3 I1 94.92(10) . 2_646 ?
Se7 Mo3 I1 93.98(11) . 2_646 ?
Se6 Mo3 I1 83.58(10) . 2_646 ?
Mo2 Mo3 I1 140.32(12) . 2_646 ?
Mo1 Mo3 I1 140.18(10) . 2_646 ?
I2 Mo3 I1 76.92(8) 2_646 2_646 ?
Mo1 Se1 Mo2 68.25(11) . . ?
Mo1 Se1 Mo3 68.18(10) . . ?
Mo2 Se1 Mo3 67.43(11) . . ?
Se3 Se2 Mo3 64.15(11) . . ?
Se3 Se2 Mo1 64.50(11) . . ?
Mo3 Se2 Mo1 65.96(10) . . ?
Se2 Se3 Mo3 61.40(11) . . ?
Se2 Se3 Mo1 61.30(11) . . ?
Mo3 Se3 Mo1 64.02(10) . . ?
Se5 Se4 Mo2 62.52(11) . . ?
Se5 Se4 Mo1 62.79(11) . . ?
Mo2 Se4 Mo1 63.85(10) . . ?
Se4 Se5 Mo2 62.29(11) . . ?
Se4 Se5 Mo1 62.54(11) . . ?
Mo2 Se5 Mo1 63.69(10) . . ?
Se7 Se6 Mo2 63.19(11) . . ?
Se7 Se6 Mo3 62.61(11) . . ?
Mo2 Se6 Mo3 63.70(10) . . ?
Se6 Se7 Mo3 62.95(11) . . ?
Se6 Se7 Mo2 62.03(11) . . ?
Mo3 Se7 Mo2 63.44(10) . . ?
Mo2 I4 Te1 55.07(8) . . ?
I5 Te1 I6 93.81(12) . . ?
I5 Te1 Mo2 105.18(15) . . ?
I6 Te1 Mo2 106.50(11) . . ?
I5 Te1 I4 121.01(13) . . ?
I6 Te1 I4 143.64(13) . . ?
Mo2 Te1 I4 57.40(8) . . ?

loop_
_geom_bond_atom_site_label_1
_geom_bond_atom_site_label_2
_geom_bond_distance
_geom_bond_site_symmetry_2
_geom_bond_publ_flag
I1 Mo1 2.859(3) . ?
I1 Mo3 2.886(3) 2_656 ?
I2 Mo3 2.821(3) 2_656 ?
I2 Mo1 2.863(3) . ?
Mo1 Se1 2.476(4) . ?
Mo1 Se2 2.557(3) . ?
Mo1 Se3 2.632(4) . ?
Mo1 Se4 2.643(4) . ?
Mo1 Se5 2.649(4) . ?
Mo1 Mo3 2.781(3) . ?
Mo1 Mo2 2.783(3) . ?
Mo2 Se1 2.484(4) . ?
Mo2 Se6 2.597(4) . ?
Mo2 Se4 2.620(3) . ?
Mo2 Se7 2.625(4) . ?
Mo2 Se5 2.625(4) . ?
Mo2 Mo3 2.759(3) . ?
Mo2 Te1 2.769(3) . ?
Mo2 I4 2.846(3) . ?
Mo3 Se1 2.486(4) . ?
Mo3 Se2 2.552(3) . ?
Mo3 Se3 2.616(4) . ?
Mo3 Se7 2.622(4) . ?
Mo3 Se6 2.630(4) . ?
Mo3 I2 2.821(3) 2_646 ?
Mo3 I1 2.886(3) 2_646 ?
Se2 Se3 2.365(4) . ?
Se4 Se5 2.430(4) . ?
Se6 Se7 2.402(4) . ?
I4 Te1 3.121(3) . ?
Te1 I5 2.755(5) . ?
Te1 I6 2.769(4) . ?
